data_7160072
loop_
_publ_author_name
'Zhao, Jun-Bo'
'Yang, Jing-Kui'

_publ_section_title
;
 Synthesis of fused-pyran derivatives <i>via</i> a base-mediated
 annulation of bis-allenoates followed by auto-oxidation in air.
;
_journal_issue 32
_journal_name_full 'Organic &amp; biomolecular chemistry'
_journal_page_first 6543
_journal_page_last 6549
_journal_paper_doi 10.1039/d4ob00835a
_journal_volume 22
_journal_year 2024
_chemical_formula_moiety 'C23 H16 I2 O2, 0.8[CHCl3]'
_chemical_formula_sum 'C23 H18 I2 O2'
_chemical_formula_weight 580.17
_space_group_crystal_system monoclinic
_space_group_IT_number 13
_space_group_name_Hall '-P 2yac'
_space_group_name_H-M_alt 'P 1 2/n 1'
_atom_sites_solution_hydrogens geom
_audit_creation_date 2024-01-15
_audit_creation_method
;
Olex2 1.3
(compiled Nov 21 2019 18:26:39 for OlexSys, GUI svn.r6003)
;
_audit_update_record
;
2024-01-27 deposited with the CCDC.	2024-07-25 downloaded from the CCDC.
;
_cell_angle_alpha 90
_cell_angle_beta 92.605(4)
_cell_angle_gamma 90
_cell_formula_units_Z 4
_cell_length_a 16.5721(19)
_cell_length_b 8.3586(8)
_cell_length_c 17.0294(19)
_cell_measurement_reflns_used 9980
_cell_measurement_temperature 150
_cell_measurement_theta_max 27.03
_cell_measurement_theta_min 2.39
_cell_volume 2356.5(4)
_computing_cell_refinement 'SAINT V8.40B (?, 2016)'
_computing_data_reduction 'SAINT V8.40B (?, 2016)'
_computing_molecular_graphics 'Olex2 1.3 (Dolomanov et al., 2009)'
_computing_publication_material 'Olex2 1.3 (Dolomanov et al., 2009)'
_computing_structure_refinement 'SHELXL 2018/3 (Sheldrick, 2015)'
_computing_structure_solution 'SHELXT 2018/2 (Sheldrick, 2018)'
_diffrn_ambient_temperature 150
_diffrn_measured_fraction_theta_full 0.998
_diffrn_measured_fraction_theta_max 0.998
_diffrn_measurement_device_type 'Bruker APEX-II CCD'
_diffrn_measurement_method '\f and \w scans'
_diffrn_radiation_type MoK\a
_diffrn_radiation_wavelength 0.71073
_diffrn_reflns_av_R_equivalents 0.0578
_diffrn_reflns_av_unetI/netI 0.0332
_diffrn_reflns_Laue_measured_fraction_full 0.998
_diffrn_reflns_Laue_measured_fraction_max 0.998
_diffrn_reflns_limit_h_max 22
_diffrn_reflns_limit_h_min -22
_diffrn_reflns_limit_k_max 11
_diffrn_reflns_limit_k_min -11
_diffrn_reflns_limit_l_max 22
_diffrn_reflns_limit_l_min -22
_diffrn_reflns_number 53896
_diffrn_reflns_point_group_measured_fraction_full 0.998
_diffrn_reflns_point_group_measured_fraction_max 0.998
_diffrn_reflns_theta_full 25.242
_diffrn_reflns_theta_max 28.298
_diffrn_reflns_theta_min 1.677
_diffrn_source_current 1.4
_diffrn_source_power 0.07
_diffrn_source_voltage 50.0
_diffrn_standards_number 0
_exptl_absorpt_coefficient_mu 2.682
_exptl_absorpt_correction_T_max 0.7457
_exptl_absorpt_correction_T_min 0.6123
_exptl_absorpt_correction_type multi-scan
_exptl_absorpt_process_details
;
SADABS-2016/2 (Bruker,2016/2) was used for absorption correction.
wR2(int) was 0.0926 before and 0.0632 after correction.
The Ratio of minimum to maximum transmission is 0.8211.
The \l/2 correction factor is Not present.
;
_exptl_crystal_colour orange
_exptl_crystal_colour_primary orange
_exptl_crystal_density_diffrn 1.635
_exptl_crystal_description block
_exptl_crystal_F_000 1112
_exptl_crystal_size_max 0.3
_exptl_crystal_size_mid 0.3
_exptl_crystal_size_min 0.2
_refine_diff_density_max 1.781
_refine_diff_density_min -0.844
_refine_diff_density_rms 0.113
_refine_ls_extinction_method none
_refine_ls_goodness_of_fit_ref 1.068
_refine_ls_hydrogen_treatment constr
_refine_ls_matrix_type full
_refine_ls_number_parameters 244
_refine_ls_number_reflns 5851
_refine_ls_number_restraints 0
_refine_ls_restrained_S_all 1.068
_refine_ls_R_factor_all 0.0712
_refine_ls_R_factor_gt 0.0524
_refine_ls_shift/su_max 0.000
_refine_ls_shift/su_mean 0.000
_refine_ls_structure_factor_coef Fsqd
_refine_ls_weighting_details 'w=1/[\s^2^(Fo^2^)+(0.0787P)^2^+4.4748P] where P=(Fo^2^+2Fc^2^)/3'
_refine_ls_weighting_scheme calc
_refine_ls_wR_factor_gt 0.1512
_refine_ls_wR_factor_ref 0.1651
_reflns_Friedel_coverage 0.000
_reflns_number_gt 4170
_reflns_number_total 5851
_reflns_threshold_expression 'I > 2\s(I)'
_cod_data_source_file d4ob00835a2.cif
_cod_data_source_block mo_zjb_285_a_0m
_cod_depositor_comments 'Adding full bibliography for 7160072--7160073.cif.'
_cod_database_code 7160072
_shelx_shelxl_version_number 2018/3
_shelx_space_group_comment
;
The symmetry employed for this shelxl refinement is uniquely defined
by the following loop, which should always be used as a source of
symmetry information in preference to the above space-group names.
They are only intended as comments.
;
_shelx_estimated_absorpt_t_max 0.616
_shelx_estimated_absorpt_t_min 0.500
_olex2_refinement_description
;
1. Fixed Uiso
 At 1.2 times of:
  All C(H) groups, All C(H,H) groups
2.a Secondary CH2 refined with riding coordinates:
 C18(H18A,H18B), C19(H19A,H19B), C20(H20A,H20B), C21(H21A,H21B)
2.b Aromatic/amide H refined with riding coordinates:
 C2(H2), C3(H3), C7(H7), C10(H10), C11(H11), C13(H13), C14(H14), C15(H15),
 C22(H22), C23(H23)
;
_smtbx_masks_void_probe_radius 1.2
_smtbx_masks_void_truncation_radius 1.2
_olex2_submission_special_instructions 'No special instructions were received'

loop_
_space_group_symop_operation_xyz
'x, y, z'
'-x+1/2, y, -z+1/2'
'-x, -y, -z'
'x-1/2, -y, z-1/2'

loop_
_atom_site_label
_atom_site_type_symbol
_atom_site_fract_x
_atom_site_fract_y
_atom_site_fract_z
_atom_site_U_iso_or_equiv
_atom_site_adp_type
_atom_site_occupancy
_atom_site_site_symmetry_order
_atom_site_calc_flag
_atom_site_refinement_flags_posn
_atom_site_refinement_flags_adp
_atom_site_refinement_flags_occupancy
_atom_site_disorder_assembly
_atom_site_disorder_group
I1 I 0.51310(3) 0.25624(6) 0.96235(3) 0.08278(19) Uani 1 1 d . . . . .
I2 I 0.14432(3) 1.20989(5) 0.35350(2) 0.06633(16) Uani 1 1 d . . . . .
O1 O 0.55157(18) 0.6107(4) 0.59517(19) 0.0450(7) Uani 1 1 d . . . . .
O2 O 0.4139(2) 0.7792(6) 0.6025(2) 0.0663(11) Uani 1 1 d . . . . .
C1 C 0.5463(3) 0.3477(7) 0.8538(3) 0.0576(13) Uani 1 1 d . . . . .
C2 C 0.6146(4) 0.2852(7) 0.8196(4) 0.0668(16) Uani 1 1 d . . . . .
H2 H 0.646986 0.206977 0.846451 0.080 Uiso 1 1 calc R U . . .
C3 C 0.6344(3) 0.3386(7) 0.7461(4) 0.0596(13) Uani 1 1 d . . . . .
H3 H 0.679062 0.292590 0.721216 0.072 Uiso 1 1 calc R U . . .
C4 C 0.5894(3) 0.4603(6) 0.7078(3) 0.0474(11) Uani 1 1 d . . . . .
C5 C 0.6113(3) 0.5159(6) 0.6298(3) 0.0475(11) Uani 1 1 d . . . . .
C6 C 0.5562(3) 0.6657(6) 0.5207(3) 0.0447(10) Uani 1 1 d . . . . .
C7 C 0.4934(3) 0.7589(6) 0.4915(3) 0.0434(10) Uani 1 1 d . . . . .
H7 H 0.496298 0.793551 0.438594 0.052 Uiso 1 1 calc R U . . .
C8 C 0.4239(3) 0.8094(6) 0.5323(3) 0.0465(10) Uani 1 1 d . . . . .
C9 C 0.3605(3) 0.9037(6) 0.4871(3) 0.0423(9) Uani 1 1 d . . . . .
C10 C 0.3703(3) 0.9691(7) 0.4130(3) 0.0522(12) Uani 1 1 d . . . . .
H10 H 0.420036 0.954983 0.388175 0.063 Uiso 1 1 calc R U . . .
C11 C 0.3081(3) 1.0550(7) 0.3748(3) 0.0564(12) Uani 1 1 d . . . . .
H11 H 0.315198 1.098523 0.324077 0.068 Uiso 1 1 calc R U . . .
C12 C 0.2370(3) 1.0764(6) 0.4104(3) 0.0490(11) Uani 1 1 d . . . . .
C13 C 0.5017(3) 0.4661(7) 0.8167(3) 0.0584(13) Uani 1 1 d . . . . .
H13 H 0.456228 0.509777 0.841012 0.070 Uiso 1 1 calc R U . . .
C14 C 0.5228(3) 0.5224(6) 0.7439(3) 0.0475(11) Uani 1 1 d . . . . .
H14 H 0.491372 0.603986 0.718515 0.057 Uiso 1 1 calc R U . . .
C15 C 0.6780(3) 0.4868(7) 0.5906(3) 0.0551(13) Uani 1 1 d . . . . .
H15 H 0.720886 0.427863 0.615747 0.066 Uiso 1 1 calc R U . . .
C16 C 0.6862(3) 0.5417(6) 0.5126(3) 0.0520(12) Uani 1 1 d . . . . .
C17 C 0.6254(3) 0.6259(6) 0.4773(3) 0.0458(10) Uani 1 1 d . . . . .
C18 C 0.6271(3) 0.6805(8) 0.3933(3) 0.0630(15) Uani 1 1 d . . . . .
H18A H 0.635655 0.797669 0.392191 0.076 Uiso 1 1 calc R U . . .
H18B H 0.574207 0.657582 0.366355 0.076 Uiso 1 1 calc R U . . .
C19 C 0.6931(5) 0.5992(15) 0.3491(5) 0.114(3) Uani 1 1 d . . . . .
H19A H 0.674749 0.490788 0.333227 0.137 Uiso 1 1 calc R U . . .
H19B H 0.702608 0.660708 0.300718 0.137 Uiso 1 1 calc R U . . .
C20 C 0.7684(5) 0.5863(15) 0.3955(6) 0.120(3) Uani 1 1 d . . . . .
H20A H 0.789289 0.695462 0.406157 0.144 Uiso 1 1 calc R U . . .
H20B H 0.808182 0.530107 0.363782 0.144 Uiso 1 1 calc R U . . .
C21 C 0.7628(3) 0.5000(8) 0.4725(4) 0.0689(17) Uani 1 1 d . . . . .
H21A H 0.809970 0.528545 0.507440 0.083 Uiso 1 1 calc R U . . .
H21B H 0.764393 0.383139 0.463183 0.083 Uiso 1 1 calc R U . . .
C22 C 0.2252(3) 1.0159(7) 0.4840(3) 0.0538(12) Uani 1 1 d . . . . .
H22 H 0.175410 1.031487 0.508371 0.065 Uiso 1 1 calc R U . . .
C23 C 0.2876(3) 0.9316(7) 0.5219(3) 0.0500(11) Uani 1 1 d . . . . .
H23 H 0.280211 0.891752 0.573365 0.060 Uiso 1 1 calc R U . . .

loop_
_atom_site_aniso_label
_atom_site_aniso_U_11
_atom_site_aniso_U_22
_atom_site_aniso_U_33
_atom_site_aniso_U_23
_atom_site_aniso_U_13
_atom_site_aniso_U_12
I1 0.0868(4) 0.0899(4) 0.0716(3) 0.0196(2) 0.0029(2) -0.0116(2)
I2 0.0690(3) 0.0644(3) 0.0644(3) -0.00595(17) -0.00987(18) 0.01690(18)
O1 0.0359(15) 0.0538(19) 0.0455(17) -0.0065(14) 0.0041(13) 0.0013(13)
O2 0.055(2) 0.100(3) 0.045(2) 0.0055(19) 0.0078(17) 0.024(2)
C1 0.060(3) 0.055(3) 0.056(3) 0.008(2) -0.010(2) -0.010(2)
C2 0.062(3) 0.056(3) 0.082(4) 0.011(3) -0.001(3) 0.002(3)
C3 0.046(3) 0.062(3) 0.071(4) -0.007(3) 0.004(2) 0.000(2)
C4 0.034(2) 0.050(3) 0.058(3) -0.009(2) -0.006(2) -0.0042(18)
C5 0.031(2) 0.051(3) 0.060(3) -0.013(2) -0.001(2) 0.0003(18)
C6 0.039(2) 0.047(2) 0.048(3) -0.010(2) 0.0035(19) -0.0071(18)
C7 0.036(2) 0.051(3) 0.044(2) -0.0072(19) 0.0078(19) -0.0041(18)
C8 0.043(2) 0.053(3) 0.044(2) -0.006(2) 0.0035(19) 0.001(2)
C9 0.044(2) 0.044(2) 0.039(2) -0.0063(18) 0.0058(18) -0.0026(18)
C10 0.047(3) 0.061(3) 0.048(3) 0.001(2) 0.007(2) 0.001(2)
C11 0.064(3) 0.057(3) 0.048(3) 0.002(2) 0.003(2) 0.006(2)
C12 0.057(3) 0.040(2) 0.049(3) -0.006(2) -0.008(2) 0.002(2)
C13 0.044(3) 0.072(4) 0.059(3) -0.003(3) 0.006(2) -0.006(2)
C14 0.036(2) 0.057(3) 0.049(3) -0.002(2) -0.0014(19) 0.0011(19)
C15 0.034(2) 0.062(3) 0.070(3) -0.012(3) -0.001(2) 0.000(2)
C16 0.035(2) 0.058(3) 0.064(3) -0.020(2) 0.009(2) -0.005(2)
C17 0.036(2) 0.053(3) 0.049(3) -0.014(2) 0.0104(19) -0.0096(19)
C18 0.046(3) 0.084(4) 0.061(3) -0.012(3) 0.019(2) -0.009(3)
C19 0.070(5) 0.196(11) 0.079(5) -0.025(6) 0.033(4) 0.010(6)
C20 0.081(5) 0.168(10) 0.116(7) 0.002(7) 0.054(5) 0.031(6)
C21 0.044(3) 0.077(4) 0.087(4) -0.025(3) 0.020(3) 0.003(3)
C22 0.046(3) 0.061(3) 0.055(3) -0.002(2) 0.007(2) 0.006(2)
C23 0.041(2) 0.062(3) 0.047(3) 0.001(2) 0.008(2) 0.005(2)

loop_
_atom_type_symbol
_atom_type_description
_atom_type_scat_dispersion_real
_atom_type_scat_dispersion_imag
_atom_type_scat_source
C C 0.0033 0.0016 'International Tables Vol C Tables 4.2.6.8 and 6.1.1.4'
H H 0.0000 0.0000 'International Tables Vol C Tables 4.2.6.8 and 6.1.1.4'
I I -0.4742 1.8119 'International Tables Vol C Tables 4.2.6.8 and 6.1.1.4'
O O 0.0106 0.0060 'International Tables Vol C Tables 4.2.6.8 and 6.1.1.4'

loop_
_geom_angle_atom_site_label_1
_geom_angle_atom_site_label_2
_geom_angle_atom_site_label_3
_geom_angle
_geom_angle_site_symmetry_1
_geom_angle_site_symmetry_3
_geom_angle_publ_flag
C6 O1 C5 121.6(4) . . ?
C2 C1 I1 118.8(4) . . ?
C13 C1 I1 120.9(5) . . ?
C13 C1 C2 120.4(5) . . ?
C1 C2 H2 120.4 . . ?
C3 C2 C1 119.2(6) . . ?
C3 C2 H2 120.4 . . ?
C2 C3 H3 119.6 . . ?
C2 C3 C4 120.7(5) . . ?
C4 C3 H3 119.6 . . ?
C3 C4 C5 120.1(5) . . ?
C14 C4 C3 118.8(5) . . ?
C14 C4 C5 121.1(5) . . ?
O1 C5 C4 111.5(4) . . ?
C15 C5 O1 119.0(5) . . ?
C15 C5 C4 129.6(5) . . ?
O1 C6 C7 117.2(4) . . ?
O1 C6 C17 119.1(4) . . ?
C7 C6 C17 123.7(5) . . ?
C6 C7 H7 116.5 . . ?
C6 C7 C8 127.1(5) . . ?
C8 C7 H7 116.5 . . ?
O2 C8 C7 123.5(5) . . ?
O2 C8 C9 118.7(4) . . ?
C7 C8 C9 117.8(4) . . ?
C10 C9 C8 124.3(4) . . ?
C23 C9 C8 118.2(4) . . ?
C23 C9 C10 117.5(5) . . ?
C9 C10 H10 119.7 . . ?
C9 C10 C11 120.7(5) . . ?
C11 C10 H10 119.7 . . ?
C10 C11 H11 120.1 . . ?
C12 C11 C10 119.8(5) . . ?
C12 C11 H11 120.1 . . ?
C11 C12 I2 119.6(4) . . ?
C11 C12 C22 121.3(5) . . ?
C22 C12 I2 119.1(4) . . ?
C1 C13 H13 119.8 . . ?
C1 C13 C14 120.4(5) . . ?
C14 C13 H13 119.8 . . ?
C4 C14 H14 119.8 . . ?
C13 C14 C4 120.5(5) . . ?
C13 C14 H14 119.8 . . ?
C5 C15 H15 119.2 . . ?
C5 C15 C16 121.6(5) . . ?
C16 C15 H15 119.2 . . ?
C15 C16 C21 117.9(5) . . ?
C17 C16 C15 119.0(4) . . ?
C17 C16 C21 123.1(5) . . ?
C6 C17 C18 118.2(5) . . ?
C16 C17 C6 119.4(5) . . ?
C16 C17 C18 122.4(4) . . ?
C17 C18 H18A 109.1 . . ?
C17 C18 H18B 109.1 . . ?
C17 C18 C19 112.5(6) . . ?
H18A C18 H18B 107.8 . . ?
C19 C18 H18A 109.1 . . ?
C19 C18 H18B 109.1 . . ?
C18 C19 H19A 109.1 . . ?
C18 C19 H19B 109.1 . . ?
H19A C19 H19B 107.8 . . ?
C20 C19 C18 112.7(7) . . ?
C20 C19 H19A 109.1 . . ?
C20 C19 H19B 109.1 . . ?
C19 C20 H20A 108.5 . . ?
C19 C20 H20B 108.5 . . ?
C19 C20 C21 115.2(8) . . ?
H20A C20 H20B 107.5 . . ?
C21 C20 H20A 108.5 . . ?
C21 C20 H20B 108.5 . . ?
C16 C21 H21A 109.3 . . ?
C16 C21 H21B 109.3 . . ?
C20 C21 C16 111.7(6) . . ?
C20 C21 H21A 109.3 . . ?
C20 C21 H21B 109.3 . . ?
H21A C21 H21B 107.9 . . ?
C12 C22 H22 120.7 . . ?
C12 C22 C23 118.7(5) . . ?
C23 C22 H22 120.7 . . ?
C9 C23 H23 119.0 . . ?
C22 C23 C9 122.0(5) . . ?
C22 C23 H23 119.0 . . ?

loop_
_geom_bond_atom_site_label_1
_geom_bond_atom_site_label_2
_geom_bond_distance
_geom_bond_site_symmetry_2
_geom_bond_publ_flag
I1 C1 2.096(6) . ?
I2 C12 2.099(5) . ?
O1 C5 1.379(6) . ?
O1 C6 1.354(6) . ?
O2 C8 1.241(6) . ?
C1 C2 1.399(9) . ?
C1 C13 1.372(8) . ?
C2 H2 0.9500 . ?
C2 C3 1.383(9) . ?
C3 H3 0.9500 . ?
C3 C4 1.405(8) . ?
C4 C5 1.468(7) . ?
C4 C14 1.389(7) . ?
C5 C15 1.339(7) . ?
C6 C7 1.376(7) . ?
C6 C17 1.431(6) . ?
C7 H7 0.9500 . ?
C7 C8 1.435(7) . ?
C8 C9 1.497(7) . ?
C9 C10 1.392(7) . ?
C9 C23 1.390(6) . ?
C10 H10 0.9500 . ?
C10 C11 1.394(7) . ?
C11 H11 0.9500 . ?
C11 C12 1.361(8) . ?
C12 C22 1.373(7) . ?
C13 H13 0.9500 . ?
C13 C14 1.385(7) . ?
C14 H14 0.9500 . ?
C15 H15 0.9500 . ?
C15 C16 1.418(8) . ?
C16 C17 1.349(7) . ?
C16 C21 1.508(7) . ?
C17 C18 1.503(8) . ?
C18 H18A 0.9900 . ?
C18 H18B 0.9900 . ?
C18 C19 1.515(9) . ?
C19 H19A 0.9900 . ?
C19 H19B 0.9900 . ?
C19 C20 1.449(12) . ?
C20 H20A 0.9900 . ?
C20 H20B 0.9900 . ?
C20 C21 1.504(11) . ?
C21 H21A 0.9900 . ?
C21 H21B 0.9900 . ?
C22 H22 0.9500 . ?
C22 C23 1.385(7) . ?
C23 H23 0.9500 . ?

loop_
_geom_torsion_atom_site_label_1
_geom_torsion_atom_site_label_2
_geom_torsion_atom_site_label_3
_geom_torsion_atom_site_label_4
_geom_torsion
_geom_torsion_site_symmetry_1
_geom_torsion_site_symmetry_2
_geom_torsion_site_symmetry_3
_geom_torsion_site_symmetry_4
_geom_torsion_publ_flag
I1 C1 C2 C3 176.5(4) . . . . ?
I1 C1 C13 C14 -178.1(4) . . . . ?
I2 C12 C22 C23 -178.3(4) . . . . ?
O1 C5 C15 C16 -4.4(8) . . . . ?
O1 C6 C7 C8 2.3(7) . . . . ?
O1 C6 C17 C16 -3.4(7) . . . . ?
O1 C6 C17 C18 176.6(4) . . . . ?
O2 C8 C9 C10 168.3(5) . . . . ?
O2 C8 C9 C23 -9.9(7) . . . . ?
C1 C2 C3 C4 3.4(9) . . . . ?
C1 C13 C14 C4 -0.3(8) . . . . ?
C2 C1 C13 C14 1.6(8) . . . . ?
C2 C3 C4 C5 179.9(5) . . . . ?
C2 C3 C4 C14 -2.1(8) . . . . ?
C3 C4 C5 O1 167.8(4) . . . . ?
C3 C4 C5 C15 -11.9(8) . . . . ?
C3 C4 C14 C13 0.6(7) . . . . ?
C4 C5 C15 C16 175.2(5) . . . . ?
C5 O1 C6 C7 179.8(4) . . . . ?
C5 O1 C6 C17 -0.7(6) . . . . ?
C5 C4 C14 C13 178.5(5) . . . . ?
C5 C15 C16 C17 0.3(8) . . . . ?
C5 C15 C16 C21 -178.7(5) . . . . ?
C6 O1 C5 C4 -175.1(4) . . . . ?
C6 O1 C5 C15 4.6(7) . . . . ?
C6 C7 C8 O2 3.3(8) . . . . ?
C6 C7 C8 C9 -176.7(4) . . . . ?
C6 C17 C18 C19 -166.7(6) . . . . ?
C7 C6 C17 C16 176.1(5) . . . . ?
C7 C6 C17 C18 -3.9(7) . . . . ?
C7 C8 C9 C10 -11.6(7) . . . . ?
C7 C8 C9 C23 170.1(5) . . . . ?
C8 C9 C10 C11 179.8(5) . . . . ?
C8 C9 C23 C22 -179.2(5) . . . . ?
C9 C10 C11 C12 0.5(8) . . . . ?
C10 C9 C23 C22 2.4(8) . . . . ?
C10 C11 C12 I2 178.8(4) . . . . ?
C10 C11 C12 C22 0.5(8) . . . . ?
C11 C12 C22 C23 0.0(8) . . . . ?
C12 C22 C23 C9 -1.5(8) . . . . ?
C13 C1 C2 C3 -3.1(9) . . . . ?
C14 C4 C5 O1 -10.2(6) . . . . ?
C14 C4 C5 C15 170.2(5) . . . . ?
C15 C16 C17 C6 3.6(7) . . . . ?
C15 C16 C17 C18 -176.5(5) . . . . ?
C15 C16 C21 C20 -171.4(7) . . . . ?
C16 C17 C18 C19 13.3(8) . . . . ?
C17 C6 C7 C8 -177.2(5) . . . . ?
C17 C16 C21 C20 9.7(9) . . . . ?
C17 C18 C19 C20 -41.9(11) . . . . ?
C18 C19 C20 C21 56.9(13) . . . . ?
C19 C20 C21 C16 -39.5(11) . . . . ?
C21 C16 C17 C6 -177.5(5) . . . . ?
C21 C16 C17 C18 2.5(8) . . . . ?
C23 C9 C10 C11 -1.9(8) . . . . ?

loop_
_smtbx_masks_void_nr
_smtbx_masks_void_average_x
_smtbx_masks_void_average_y
_smtbx_masks_void_average_z
_smtbx_masks_void_volume
_smtbx_masks_void_count_electrons
_smtbx_masks_void_content
1 -0.250 0.059 0.250 235.4 90.2 '1.6 CHCl3'
2 0.250 -0.059 0.750 235.4 90.2 '1.6 CHCl3'
